data_1515050
loop_
_publ_author_name
'Cheng, Jianhua'
'Wang, Haiyu'
'Nishiura, Masayoshi'
'Hou, Zhaomin'

_publ_section_title
;
 Binuclear rare-earth polyhydride complexes bearing both terminal and
 bridging hydride ligands
;
_journal_issue 7
_journal_name_full 'Chemical Science'
_journal_page_first 2230
_journal_paper_doi 10.1039/c2sc20300f
_journal_volume 3
_journal_year 2012
_chemical_formula_sum 'C81 H114 Lu2 N4 O3'
_chemical_formula_weight 1541.70
_chemical_name_common ((Ph-NCN)LuH2)2(THF)3
_chemical_name_systematic
;
?
;
_space_group_IT_number 2
_symmetry_cell_setting triclinic
_symmetry_space_group_name_Hall '-P 1'
_symmetry_space_group_name_H-M 'P -1'
_atom_sites_solution_hydrogens geom
_atom_sites_solution_primary direct
_atom_sites_solution_secondary difmap
_audit_creation_method SHELXL-97
_cell_angle_alpha 81.780(2)
_cell_angle_beta 73.628(2)
_cell_angle_gamma 66.103(2)
_cell_formula_units_Z 2
_cell_length_a 13.2117(18)
_cell_length_b 14.827(2)
_cell_length_c 23.057(3)
_cell_measurement_temperature 163(2)
_cell_volume 3959.9(9)
_computing_cell_refinement 'Bruker SMART'
_computing_data_collection 'Bruker SMART'
_computing_data_reduction 'Bruker SHELXTL'
_computing_molecular_graphics 'Ortep-3 for Windows (Farrugia, 1997)'
_computing_publication_material 'WinGX publication routines (Farrugia, 1999)'
_computing_structure_refinement 'SHELXL-97 (Sheldrick, 2008)'
_computing_structure_solution 'SHELXS-97 (Sheldrick, 2008)'
_diffrn_ambient_temperature 163(2)
_diffrn_measured_fraction_theta_full 0.980
_diffrn_measured_fraction_theta_max 0.980
_diffrn_measurement_device_type 'CCD area detector'
_diffrn_measurement_method 'phi and omega scans'
_diffrn_radiation_monochromator graphite
_diffrn_radiation_source 'fine-focus sealed tube'
_diffrn_radiation_type MoK\a
_diffrn_radiation_wavelength 0.71073
_diffrn_reflns_av_R_equivalents 0.0266
_diffrn_reflns_av_sigmaI/netI 0.0505
_diffrn_reflns_limit_h_max 15
_diffrn_reflns_limit_h_min -14
_diffrn_reflns_limit_k_max 17
_diffrn_reflns_limit_k_min -15
_diffrn_reflns_limit_l_max 27
_diffrn_reflns_limit_l_min -21
_diffrn_reflns_number 21538
_diffrn_reflns_theta_full 25.04
_diffrn_reflns_theta_max 25.04
_diffrn_reflns_theta_min 1.74
_exptl_absorpt_coefficient_mu 2.524
_exptl_absorpt_correction_T_max 0.7033
_exptl_absorpt_correction_T_min 0.4720
_exptl_absorpt_correction_type empirical
_exptl_absorpt_process_details 'SADABS (Sheldrick, 2008)'
_exptl_crystal_colour Colorless
_exptl_crystal_density_diffrn 1.293
_exptl_crystal_density_method 'not measured'
_exptl_crystal_description Plate
_exptl_crystal_F_000 1588
_exptl_crystal_size_max 0.35
_exptl_crystal_size_mid 0.21
_exptl_crystal_size_min 0.15
_platon_squeeze_details
;
1/2 disorder Et2O molecule per formual unit of [(Ph-NCN)LuH2]2(THF)3
was not modelled and the disordered density was taken into account
using the SQUEEZE/PLATON procedure.(Sluis, P. van der;
Spek, A. L. Acta Crystallogr. 1990, A46, 194?01) as implemented in
PLATON (Spek, A.L. Acta Crystallogr. 1990, A46, C34; Spek,
A.L. J. Appl. Cryst. 2003, 36, 7?3. PLATON - a multipurpose
crystallographic tool. Utrecht University, Utrecht, The Netherlands).
;
_refine_diff_density_max 3.566
_refine_diff_density_min -1.041
_refine_diff_density_rms 0.136
_refine_ls_extinction_method none
_refine_ls_goodness_of_fit_ref 1.064
_refine_ls_hydrogen_treatment mixed
_refine_ls_matrix_type full
_refine_ls_number_parameters 798
_refine_ls_number_reflns 13729
_refine_ls_number_restraints 6
_refine_ls_restrained_S_all 1.064
_refine_ls_R_factor_all 0.0620
_refine_ls_R_factor_gt 0.0498
_refine_ls_shift/su_max 0.002
_refine_ls_shift/su_mean 0.000
_refine_ls_structure_factor_coef Fsqd
_refine_ls_weighting_details 'calc w=1/[\s^2^(Fo^2^)+(0.0713P)^2^+5.5405P] where P=(Fo^2^+2Fc^2^)/3'
_refine_ls_weighting_scheme calc
_refine_ls_wR_factor_gt 0.1252
_refine_ls_wR_factor_ref 0.1317
_reflns_number_gt 11107
_reflns_number_total 13729
_reflns_threshold_expression >2sigma(I)
_cod_data_source_file c2sc20300f.txt
_cod_data_source_block 1-Lu
_cod_depositor_comments
;
The following automatic conversions were performed:

'_symmetry_cell_setting' value 'Triclinic' changed to 'triclinic'
according to
/usr/data/users/saulius/automatic-downloads/retrospective/RSC/lib/dictionaries/cif_core.dic
dictionary named 'cif_core.dic' version 2.4.2 from 2011-04-26.

Automatic conversion script
Id: cif_fix_values 2281 2013-09-26 08:29:07Z andrius 
;
_cod_original_cell_volume 3960.1(9)
_cod_original_sg_symbol_H-M P-1
_cod_database_code 1515050

loop_
_symmetry_equiv_pos_as_xyz
'x, y, z'
'-x, -y, -z'

loop_
_atom_site_label
_atom_site_type_symbol
_atom_site_fract_x
_atom_site_fract_y
_atom_site_fract_z
_atom_site_U_iso_or_equiv
_atom_site_adp_type
_atom_site_occupancy
_atom_site_symmetry_multiplicity
_atom_site_calc_flag
_atom_site_refinement_flags
_atom_site_disorder_assembly
_atom_site_disorder_group
O3 O 0.3165(6) 0.6182(4) 0.8108(3) 0.0719(19) Uani 1 1 d . . .
C5 C 0.2618(18) 0.659(2) 0.8775(13) 0.092(3) Uani 0.440(14) 1 d PD A 2
H5A H 0.1904 0.7181 0.8795 0.110 Uiso 0.440(14) 1 calc PR A 2
H5B H 0.2458 0.6079 0.9070 0.110 Uiso 0.440(14) 1 calc PR A 2
C6 C 0.3487(19) 0.682(2) 0.8877(14) 0.092(3) Uani 0.440(14) 1 d PD A 2
H6A H 0.3649 0.6532 0.9271 0.110 Uiso 0.440(14) 1 calc PR A 2
H6B H 0.3250 0.7544 0.8880 0.110 Uiso 0.440(14) 1 calc PR A 2
C7 C 0.454(2) 0.6386(19) 0.8364(12) 0.092(3) Uani 0.440(14) 1 d PD A 2
H7A H 0.5264 0.6224 0.8482 0.110 Uiso 0.440(14) 1 calc PR A 2
H7B H 0.4527 0.6811 0.7992 0.110 Uiso 0.440(14) 1 calc PR A 2
C8 C 0.431(2) 0.5424(18) 0.8309(14) 0.092(3) Uani 0.440(14) 1 d PD A 2
H8A H 0.4165 0.5060 0.8698 0.110 Uiso 0.440(14) 1 calc PR A 2
H8B H 0.4888 0.4975 0.7989 0.110 Uiso 0.440(14) 1 calc PR A 2
C5' C 0.3033(17) 0.7052(15) 0.8303(10) 0.092(3) Uani 0.560(14) 1 d PD A 1
H5'1 H 0.2231 0.7383 0.8533 0.110 Uiso 0.560(14) 1 calc PR A 1
H5'2 H 0.3182 0.7484 0.7948 0.110 Uiso 0.560(14) 1 calc PR A 1
C6' C 0.3773(17) 0.6944(18) 0.8677(11) 0.092(3) Uani 0.560(14) 1 d PD A 1
H6'1 H 0.3364 0.6957 0.9110 0.110 Uiso 0.560(14) 1 calc PR A 1
H6'2 H 0.4057 0.7485 0.8589 0.110 Uiso 0.560(14) 1 calc PR A 1
C7' C 0.4754(16) 0.5958(16) 0.8533(12) 0.092(3) Uani 0.560(14) 1 d PD A 1
H7'1 H 0.4821 0.5507 0.8894 0.110 Uiso 0.560(14) 1 calc PR A 1
H7'2 H 0.5491 0.6030 0.8346 0.110 Uiso 0.560(14) 1 calc PR A 1
C8' C 0.4312(18) 0.5616(17) 0.8063(12) 0.092(3) Uani 0.560(14) 1 d PD A 1
H8'1 H 0.4760 0.5684 0.7647 0.110 Uiso 0.560(14) 1 calc PR A 1
H8'2 H 0.4424 0.4912 0.8144 0.110 Uiso 0.560(14) 1 calc PR A 1
C9 C 0.0994(7) 0.2660(6) 0.7830(4) 0.059(2) Uani 1 1 d . . .
H9A H 0.0570 0.3197 0.8122 0.071 Uiso 1 1 calc R B 1
H9B H 0.0817 0.2074 0.8000 0.071 Uiso 1 1 calc R B 1
C10 C 0.0810(18) 0.2403(19) 0.7257(9) 0.064(3) Uani 0.511(16) 1 d P C 2
H10A H 0.1003 0.1687 0.7243 0.077 Uiso 0.511(16) 1 calc PR C 2
H10B H 0.0015 0.2774 0.7220 0.077 Uiso 0.511(16) 1 calc PR C 2
C11 C 0.164(2) 0.2731(19) 0.6784(11) 0.064(3) Uani 0.511(16) 1 d P C 2
H11A H 0.1394 0.3459 0.6760 0.077 Uiso 0.511(16) 1 calc PR C 2
H11B H 0.1776 0.2486 0.6381 0.077 Uiso 0.511(16) 1 calc PR C 2
C10' C 0.0699(19) 0.2990(19) 0.7216(10) 0.064(3) Uani 0.489(16) 1 d P C 1
H10C H 0.0655 0.3671 0.7099 0.077 Uiso 0.489(16) 1 calc PR C 1
H10D H -0.0031 0.2948 0.7217 0.077 Uiso 0.489(16) 1 calc PR C 1
C11' C 0.172(2) 0.2228(19) 0.6800(11) 0.064(3) Uani 0.489(16) 1 d P C 1
H11C H 0.1811 0.2451 0.6369 0.077 Uiso 0.489(16) 1 calc PR C 1
H11D H 0.1671 0.1574 0.6849 0.077 Uiso 0.489(16) 1 calc PR C 1
C12 C 0.2698(7) 0.2221(8) 0.7051(4) 0.066(2) Uani 1 1 d . . .
H12A H 0.3341 0.1570 0.6995 0.079 Uiso 1 1 calc R C 1
H12B H 0.2984 0.2733 0.6838 0.079 Uiso 1 1 calc R C 1
C13 C 0.1800(8) 0.2097(7) 0.9284(5) 0.0909(18) Uani 1 1 d . . .
H13A H 0.2537 0.1784 0.9400 0.109 Uiso 1 1 calc R . .
H13B H 0.1751 0.1638 0.9030 0.109 Uiso 1 1 calc R . .
C14 C 0.0823(8) 0.2327(7) 0.9838(5) 0.0909(18) Uani 1 1 d . . .
H14A H 0.0502 0.1810 0.9928 0.109 Uiso 1 1 calc R . .
H14B H 0.1069 0.2386 1.0194 0.109 Uiso 1 1 calc R . .
C15 C -0.0028(8) 0.3291(7) 0.9676(5) 0.0909(18) Uani 1 1 d . . .
H15A H -0.0555 0.3183 0.9487 0.109 Uiso 1 1 calc R . .
H15B H -0.0482 0.3685 1.0040 0.109 Uiso 1 1 calc R . .
C16 C 0.0635(8) 0.3806(7) 0.9245(5) 0.0909(18) Uani 1 1 d . . .
H16A H 0.0782 0.4255 0.9459 0.109 Uiso 1 1 calc R . .
H16B H 0.0215 0.4197 0.8940 0.109 Uiso 1 1 calc R . .
C20 C 0.1399(5) 0.6761(4) 0.6770(3) 0.0289(13) Uani 1 1 d . . .
C21 C 0.0915(5) 0.7499(5) 0.6303(3) 0.0307(13) Uani 1 1 d . A .
C22 C 0.1602(6) 0.7823(5) 0.5819(3) 0.0382(15) Uani 1 1 d . . .
H22 H 0.2405 0.7568 0.5772 0.046 Uiso 1 1 calc R A .
C23 C 0.1114(6) 0.8520(5) 0.5405(3) 0.0465(17) Uani 1 1 d . A .
H23 H 0.1587 0.8742 0.5076 0.056 Uiso 1 1 calc R . .
C24 C -0.0043(7) 0.8892(5) 0.5463(4) 0.0501(19) Uani 1 1 d . . .
H24 H -0.0367 0.9370 0.5176 0.060 Uiso 1 1 calc R A .
C25 C -0.0727(6) 0.8576(5) 0.5934(4) 0.0513(19) Uani 1 1 d . A .
H25 H -0.1527 0.8823 0.5971 0.062 Uiso 1 1 calc R . .
C26 C -0.0250(6) 0.7887(5) 0.6360(3) 0.0416(16) Uani 1 1 d . . .
H26 H -0.0732 0.7684 0.6694 0.050 Uiso 1 1 calc R A .
C27 C 0.0343(5) 0.5759(4) 0.6746(3) 0.0332(14) Uani 1 1 d . . .
C28 C 0.0779(6) 0.5390(5) 0.6156(3) 0.0387(15) Uani 1 1 d . A .
C29 C 0.1942(6) 0.5284(5) 0.5776(3) 0.0469(17) Uani 1 1 d . . .
H29 H 0.2174 0.5731 0.5948 0.056 Uiso 1 1 calc R A .
C30 C 0.1961(8) 0.5628(8) 0.5125(4) 0.082(3) Uani 1 1 d . A .
H30A H 0.2742 0.5548 0.4903 0.124 Uiso 1 1 calc R . .
H30B H 0.1454 0.6325 0.5110 0.124 Uiso 1 1 calc R . .
H30C H 0.1699 0.5234 0.4940 0.124 Uiso 1 1 calc R . .
C31 C 0.2826(7) 0.4253(7) 0.5826(5) 0.081(3) Uani 1 1 d . A .
H31A H 0.3574 0.4219 0.5574 0.121 Uiso 1 1 calc R . .
H31B H 0.2610 0.3777 0.5687 0.121 Uiso 1 1 calc R . .
H31C H 0.2867 0.4094 0.6248 0.121 Uiso 1 1 calc R . .
C32 C 0.0106(7) 0.5057(6) 0.5938(4) 0.053(2) Uani 1 1 d . . .
H32 H 0.0381 0.4800 0.5544 0.064 Uiso 1 1 calc R A .
C33 C -0.0949(7) 0.5096(6) 0.6285(4) 0.059(2) Uani 1 1 d . A .
H33 H -0.1398 0.4877 0.6127 0.071 Uiso 1 1 calc R . .
C34 C -0.1344(7) 0.5447(6) 0.6853(4) 0.054(2) Uani 1 1 d . . .
H34 H -0.2067 0.5461 0.7087 0.064 Uiso 1 1 calc R A .
C35 C -0.0731(6) 0.5785(5) 0.7100(3) 0.0394(15) Uani 1 1 d . A .
C36 C -0.1237(6) 0.6197(6) 0.7735(3) 0.053(2) Uani 1 1 d . . .
H36 H -0.0679 0.6401 0.7843 0.064 Uiso 1 1 calc R A .
C37 C -0.2377(9) 0.7094(7) 0.7778(5) 0.090(3) Uani 1 1 d . A .
H37A H -0.2668 0.7343 0.8189 0.135 Uiso 1 1 calc R . .
H37B H -0.2934 0.6896 0.7683 0.135 Uiso 1 1 calc R . .
H37C H -0.2253 0.7615 0.7489 0.135 Uiso 1 1 calc R . .
C38 C -0.1475(9) 0.5425(7) 0.8194(4) 0.082(3) Uani 1 1 d . A .
H38A H -0.1789 0.5699 0.8598 0.123 Uiso 1 1 calc R . .
H38B H -0.0762 0.4848 0.8187 0.123 Uiso 1 1 calc R . .
H38C H -0.2027 0.5226 0.8094 0.123 Uiso 1 1 calc R . .
C39 C 0.2715(5) 0.7494(5) 0.6832(3) 0.0359(15) Uani 1 1 d . . .
C40 C 0.3887(6) 0.7160(6) 0.6555(3) 0.0484(19) Uani 1 1 d . A .
C41 C 0.4583(6) 0.6106(6) 0.6396(4) 0.064(2) Uani 1 1 d . . .
H41 H 0.4211 0.5695 0.6686 0.077 Uiso 1 1 calc R A .
C42 C 0.4594(7) 0.5921(8) 0.5777(5) 0.089(3) Uani 1 1 d . A .
H42A H 0.5050 0.5224 0.5689 0.133 Uiso 1 1 calc R . .
H42B H 0.4929 0.6333 0.5482 0.133 Uiso 1 1 calc R . .
H42C H 0.3810 0.6086 0.5752 0.133 Uiso 1 1 calc R . .
C43 C 0.5825(7) 0.5740(8) 0.6449(5) 0.091(4) Uani 1 1 d . A .
H43A H 0.6226 0.5045 0.6341 0.137 Uiso 1 1 calc R . .
H43B H 0.5827 0.5805 0.6866 0.137 Uiso 1 1 calc R . .
H43C H 0.6211 0.6135 0.6174 0.137 Uiso 1 1 calc R . .
C44 C 0.4369(7) 0.7874(7) 0.6399(4) 0.066(3) Uani 1 1 d . . .
H44 H 0.5160 0.7667 0.6204 0.079 Uiso 1 1 calc R A .
C45 C 0.3773(7) 0.8837(7) 0.6512(4) 0.059(2) Uani 1 1 d . A .
H45 H 0.4131 0.9298 0.6384 0.071 Uiso 1 1 calc R . .
C46 C 0.2643(7) 0.9146(6) 0.6814(3) 0.0513(19) Uani 1 1 d . . .
H46 H 0.2228 0.9821 0.6912 0.062 Uiso 1 1 calc R A .
C47 C 0.2086(6) 0.8488(5) 0.6981(3) 0.0403(16) Uani 1 1 d . A .
C48 C 0.0845(6) 0.8876(5) 0.7328(3) 0.0435(16) Uani 1 1 d . . .
H48 H 0.0567 0.8326 0.7390 0.052 Uiso 1 1 calc R A .
C49 C 0.0108(7) 0.9721(6) 0.6972(4) 0.057(2) Uani 1 1 d . A .
H49A H -0.0690 0.9957 0.7206 0.085 Uiso 1 1 calc R . .
H49B H 0.0166 0.9481 0.6585 0.085 Uiso 1 1 calc R . .
H49C H 0.0378 1.0263 0.6899 0.085 Uiso 1 1 calc R . .
C50 C 0.0716(8) 0.9223(8) 0.7956(4) 0.074(3) Uani 1 1 d . A .
H50A H -0.0091 0.9469 0.8175 0.111 Uiso 1 1 calc R . .
H50B H 0.1001 0.9753 0.7904 0.111 Uiso 1 1 calc R . .
H50C H 0.1158 0.8668 0.8186 0.111 Uiso 1 1 calc R . .
C51 C 0.5090(5) 0.1826(4) 0.8263(3) 0.0317(14) Uani 1 1 d . A .
C52 C 0.6007(5) 0.0957(4) 0.8478(3) 0.0354(15) Uani 1 1 d . . .
C53 C 0.5902(7) 0.0799(5) 0.9095(3) 0.0491(18) Uani 1 1 d . . .
H53 H 0.5286 0.1257 0.9367 0.059 Uiso 1 1 calc R . .
C54 C 0.6697(8) -0.0032(6) 0.9323(4) 0.063(2) Uani 1 1 d . . .
H54 H 0.6606 -0.0140 0.9748 0.076 Uiso 1 1 calc R . .
C55 C 0.7608(8) -0.0690(6) 0.8933(4) 0.063(2) Uani 1 1 d . . .
H55 H 0.8155 -0.1248 0.9084 0.076 Uiso 1 1 calc R . .
C56 C 0.7708(6) -0.0527(5) 0.8331(4) 0.0513(19) Uani 1 1 d . . .
H56 H 0.8333 -0.0979 0.8060 0.062 Uiso 1 1 calc R . .
C57 C 0.6920(5) 0.0286(5) 0.8097(3) 0.0416(16) Uani 1 1 d . . .
H57 H 0.7012 0.0377 0.7671 0.050 Uiso 1 1 calc R . .
C58 C 0.5079(5) 0.0930(5) 0.7470(3) 0.0344(14) Uani 1 1 d . . .
C59 C 0.4875(5) 0.0074(5) 0.7716(3) 0.0357(14) Uani 1 1 d . . .
C60 C 0.4139(6) 0.0018(5) 0.8337(3) 0.0418(16) Uani 1 1 d . . .
H60 H 0.3921 0.0645 0.8542 0.050 Uiso 1 1 calc R . .
C61 C 0.3038(6) -0.0048(6) 0.8282(4) 0.0526(19) Uani 1 1 d . . .
H61A H 0.2555 -0.0084 0.8687 0.079 Uiso 1 1 calc R . .
H61B H 0.3233 -0.0640 0.8065 0.079 Uiso 1 1 calc R . .
H61C H 0.2626 0.0538 0.8060 0.079 Uiso 1 1 calc R . .
C62 C 0.4754(7) -0.0845(6) 0.8729(4) 0.0535(19) Uani 1 1 d . . .
H62A H 0.4238 -0.0845 0.9129 0.080 Uiso 1 1 calc R . .
H62B H 0.5434 -0.0773 0.8773 0.080 Uiso 1 1 calc R . .
H62C H 0.4983 -0.1468 0.8535 0.080 Uiso 1 1 calc R . .
C63 C 0.5351(6) -0.0739(5) 0.7354(3) 0.0480(18) Uani 1 1 d . . .
H63 H 0.5234 -0.1326 0.7515 0.058 Uiso 1 1 calc R . .
C64 C 0.5983(6) -0.0725(6) 0.6771(4) 0.054(2) Uani 1 1 d . . .
H64 H 0.6327 -0.1303 0.6540 0.065 Uiso 1 1 calc R . .
C65 C 0.6117(6) 0.0133(6) 0.6521(4) 0.054(2) Uani 1 1 d . . .
H65 H 0.6524 0.0150 0.6111 0.065 Uiso 1 1 calc R . .
C66 C 0.5669(6) 0.0975(5) 0.6859(3) 0.0432(16) Uani 1 1 d . . .
C67 C 0.5868(7) 0.1895(6) 0.6567(3) 0.054(2) Uani 1 1 d . . .
H67 H 0.5378 0.2456 0.6843 0.065 Uiso 1 1 calc R . .
C68 C 0.5557(8) 0.2164(8) 0.5965(4) 0.084(3) Uani 1 1 d . . .
H68A H 0.5691 0.2762 0.5792 0.125 Uiso 1 1 calc R . .
H68B H 0.4749 0.2285 0.6023 0.125 Uiso 1 1 calc R . .
H68C H 0.6030 0.1621 0.5688 0.125 Uiso 1 1 calc R . .
C69 C 0.7121(7) 0.1749(6) 0.6473(4) 0.061(2) Uani 1 1 d . . .
H69A H 0.7230 0.2351 0.6288 0.091 Uiso 1 1 calc R . .
H69B H 0.7615 0.1196 0.6206 0.091 Uiso 1 1 calc R . .
H69C H 0.7319 0.1606 0.6864 0.091 Uiso 1 1 calc R . .
C70 C 0.5149(6) 0.3012(4) 0.8869(3) 0.0362(15) Uani 1 1 d . . .
C71 C 0.4571(6) 0.3358(5) 0.9454(3) 0.0417(16) Uani 1 1 d . . .
C72 C 0.3410(6) 0.3341(5) 0.9782(3) 0.0472(17) Uani 1 1 d . . .
H72 H 0.3157 0.3063 0.9504 0.057 Uiso 1 1 calc R . .
C73 C 0.2504(7) 0.4367(6) 0.9951(4) 0.060(2) Uani 1 1 d . . .
H73A H 0.1771 0.4314 1.0157 0.090 Uiso 1 1 calc R . .
H73B H 0.2424 0.4786 0.9583 0.090 Uiso 1 1 calc R . .
H73C H 0.2734 0.4660 1.0221 0.090 Uiso 1 1 calc R . .
C74 C 0.3481(8) 0.2664(6) 1.0355(4) 0.068(2) Uani 1 1 d . . .
H74A H 0.2723 0.2662 1.0557 0.101 Uiso 1 1 calc R . .
H74B H 0.3752 0.2908 1.0630 0.101 Uiso 1 1 calc R . .
H74C H 0.4014 0.1991 1.0242 0.101 Uiso 1 1 calc R . .
C75 C 0.5088(8) 0.3733(6) 0.9760(4) 0.056(2) Uani 1 1 d . . .
H75 H 0.4704 0.3957 1.0159 0.067 Uiso 1 1 calc R . .
C76 C 0.6124(8) 0.3787(6) 0.9502(5) 0.069(3) Uani 1 1 d . . .
H76 H 0.6454 0.4052 0.9716 0.083 Uiso 1 1 calc R . .
C77 C 0.6690(7) 0.3451(6) 0.8925(4) 0.059(2) Uani 1 1 d . . .
H77 H 0.7414 0.3487 0.8746 0.071 Uiso 1 1 calc R . .
C78 C 0.6230(6) 0.3061(5) 0.8598(3) 0.0454(17) Uani 1 1 d . . .
C79 C 0.6912(6) 0.2744(6) 0.7959(4) 0.054(2) Uani 1 1 d . . .
H79 H 0.6525 0.2407 0.7804 0.064 Uiso 1 1 calc R . .
C80 C 0.6945(11) 0.3633(8) 0.7535(5) 0.105(4) Uani 1 1 d . . .
H80A H 0.7389 0.3405 0.7128 0.157 Uiso 1 1 calc R . .
H80B H 0.7302 0.3987 0.7685 0.157 Uiso 1 1 calc R . .
H80C H 0.6164 0.4078 0.7521 0.157 Uiso 1 1 calc R . .
C81 C 0.8124(7) 0.2008(8) 0.7954(5) 0.087(3) Uani 1 1 d . . .
H81A H 0.8544 0.1812 0.7538 0.130 Uiso 1 1 calc R . .
H81B H 0.8091 0.1423 0.8205 0.130 Uiso 1 1 calc R . .
H81C H 0.8514 0.2315 0.8116 0.130 Uiso 1 1 calc R . .
C101 C 0.1402(9) 0.2538(7) 0.5110(4) 0.069(2) Uani 1 1 d . . .
H101 H 0.0848 0.3176 0.5056 0.083 Uiso 1 1 calc R . .
C102 C 0.2532(10) 0.2287(9) 0.4789(5) 0.084(3) Uani 1 1 d . . .
H102 H 0.2749 0.2763 0.4520 0.101 Uiso 1 1 calc R . .
C103 C 0.3343(10) 0.1365(10) 0.4851(5) 0.095(4) Uani 1 1 d . . .
H103 H 0.4118 0.1202 0.4634 0.114 Uiso 1 1 calc R . .
C104 C 0.3012(9) 0.0681(8) 0.5235(4) 0.086(3) Uani 1 1 d . . .
H104 H 0.3561 0.0037 0.5279 0.103 Uiso 1 1 calc R . .
C105 C 0.1892(8) 0.0921(7) 0.5555(4) 0.068(2) Uani 1 1 d . . .
H105 H 0.1669 0.0437 0.5810 0.081 Uiso 1 1 calc R . .
C106 C 0.1091(7) 0.1864(7) 0.5506(4) 0.059(2) Uani 1 1 d . . .
C107 C -0.0133(8) 0.2162(8) 0.5865(4) 0.082(3) Uani 1 1 d . . .
H10E H -0.0228 0.1605 0.6128 0.124 Uiso 1 1 calc R . .
H10F H -0.0634 0.2351 0.5588 0.124 Uiso 1 1 calc R . .
H10G H -0.0335 0.2723 0.6113 0.124 Uiso 1 1 calc R . .
N3 N 0.1011(4) 0.6058(4) 0.7016(2) 0.0282(11) Uani 1 1 d . A .
N4 N 0.2222(4) 0.6772(4) 0.6993(2) 0.0345(12) Uani 1 1 d . A .
N1 N 0.4644(4) 0.1798(4) 0.7822(2) 0.0340(12) Uani 1 1 d . A .
N2 N 0.4585(5) 0.2701(4) 0.8535(2) 0.0344(12) Uani 1 1 d . A .
O1 O 0.2225(4) 0.2423(3) 0.7687(2) 0.0451(12) Uani 1 1 d . A .
O2 O 0.1718(4) 0.3026(3) 0.8953(2) 0.0453(11) Uani 1 1 d . A .
Lu2 Lu 0.19732(2) 0.562458(18) 0.779209(11) 0.03121(9) Uani 1 1 d . A .
Lu1 Lu 0.30238(2) 0.327761(19) 0.809810(12) 0.03114(9) Uani 1 1 d . . .
H2 H 0.262(5) 0.459(4) 0.848(3) 0.035(17) Uiso 1 1 d . . .
H3 H 0.156(5) 0.438(4) 0.793(3) 0.032(16) Uiso 1 1 d . . .
H4 H 0.0526 0.6599 0.8526 0.050 Uiso 1 1 d . . .
H1 H 0.3440 0.4428 0.7508 0.08(3) Uiso 1 1 d . . .

loop_
_atom_site_aniso_label
_atom_site_aniso_U_11
_atom_site_aniso_U_22
_atom_site_aniso_U_33
_atom_site_aniso_U_23
_atom_site_aniso_U_13
_atom_site_aniso_U_12
O3 0.141(6) 0.061(4) 0.060(4) 0.025(3) -0.069(4) -0.064(4)
C5 0.087(5) 0.096(7) 0.114(9) -0.035(7) -0.045(5) -0.033(4)
C6 0.087(5) 0.096(7) 0.114(9) -0.035(7) -0.045(5) -0.033(4)
C7 0.087(5) 0.096(7) 0.114(9) -0.035(7) -0.045(5) -0.033(4)
C8 0.087(5) 0.096(7) 0.114(9) -0.035(7) -0.045(5) -0.033(4)
C5' 0.087(5) 0.096(7) 0.114(9) -0.035(7) -0.045(5) -0.033(4)
C6' 0.087(5) 0.096(7) 0.114(9) -0.035(7) -0.045(5) -0.033(4)
C7' 0.087(5) 0.096(7) 0.114(9) -0.035(7) -0.045(5) -0.033(4)
C8' 0.087(5) 0.096(7) 0.114(9) -0.035(7) -0.045(5) -0.033(4)
C9 0.052(5) 0.060(5) 0.073(6) -0.010(4) -0.013(4) -0.027(4)
C10 0.070(5) 0.079(10) 0.072(6) 0.011(10) -0.039(4) -0.046(10)
C11 0.070(5) 0.079(10) 0.072(6) 0.011(10) -0.039(4) -0.046(10)
C10' 0.070(5) 0.079(10) 0.072(6) 0.011(10) -0.039(4) -0.046(10)
C11' 0.070(5) 0.079(10) 0.072(6) 0.011(10) -0.039(4) -0.046(10)
C12 0.051(5) 0.104(7) 0.049(5) -0.007(5) -0.024(4) -0.027(5)
C13 0.071(3) 0.056(3) 0.104(4) 0.020(3) 0.011(3) -0.012(2)
C14 0.071(3) 0.056(3) 0.104(4) 0.020(3) 0.011(3) -0.012(2)
C15 0.071(3) 0.056(3) 0.104(4) 0.020(3) 0.011(3) -0.012(2)
C16 0.071(3) 0.056(3) 0.104(4) 0.020(3) 0.011(3) -0.012(2)
C20 0.030(3) 0.028(3) 0.025(3) 0.001(3) -0.005(2) -0.009(3)
C21 0.038(3) 0.033(3) 0.029(3) 0.004(3) -0.013(3) -0.020(3)
C22 0.046(4) 0.045(4) 0.027(3) 0.008(3) -0.016(3) -0.018(3)
C23 0.065(5) 0.042(4) 0.039(4) 0.013(3) -0.015(3) -0.032(4)
C24 0.073(5) 0.039(4) 0.061(5) 0.026(4) -0.046(4) -0.032(4)
C25 0.045(4) 0.037(4) 0.076(5) 0.016(4) -0.029(4) -0.017(3)
C26 0.044(4) 0.030(4) 0.053(4) 0.011(3) -0.016(3) -0.018(3)
C27 0.043(4) 0.021(3) 0.038(4) 0.004(3) -0.015(3) -0.013(3)
C28 0.057(4) 0.026(3) 0.035(4) 0.002(3) -0.019(3) -0.013(3)
C29 0.054(4) 0.040(4) 0.037(4) -0.004(3) -0.009(3) -0.010(3)
C30 0.081(6) 0.112(9) 0.048(5) 0.012(5) -0.019(5) -0.034(6)
C31 0.056(5) 0.058(6) 0.101(8) 0.000(5) -0.010(5) 0.000(5)
C32 0.069(5) 0.045(4) 0.052(5) -0.009(4) -0.028(4) -0.016(4)
C33 0.068(5) 0.063(5) 0.072(6) 0.003(4) -0.036(5) -0.039(5)
C34 0.052(4) 0.054(5) 0.070(5) 0.008(4) -0.027(4) -0.031(4)
C35 0.044(4) 0.034(4) 0.045(4) 0.003(3) -0.013(3) -0.020(3)
C36 0.047(4) 0.076(6) 0.043(4) -0.007(4) 0.000(3) -0.036(4)
C37 0.105(8) 0.055(6) 0.072(7) 0.008(5) 0.003(6) -0.011(6)
C38 0.092(7) 0.066(6) 0.051(5) 0.003(5) -0.011(5) 0.000(5)
C39 0.040(3) 0.043(4) 0.037(4) 0.019(3) -0.019(3) -0.028(3)
C40 0.037(4) 0.057(5) 0.056(5) 0.020(4) -0.015(3) -0.028(4)
C41 0.038(4) 0.063(6) 0.084(6) 0.024(5) -0.007(4) -0.026(4)
C42 0.044(5) 0.078(7) 0.115(9) -0.021(6) -0.002(5) 0.001(5)
C43 0.043(5) 0.097(8) 0.115(9) 0.041(7) -0.018(5) -0.025(5)
C44 0.042(4) 0.084(7) 0.079(6) 0.024(5) -0.015(4) -0.041(5)
C45 0.059(5) 0.071(6) 0.074(6) 0.022(5) -0.026(4) -0.054(5)
C46 0.064(5) 0.053(5) 0.051(4) 0.009(4) -0.020(4) -0.036(4)
C47 0.048(4) 0.050(4) 0.037(4) 0.008(3) -0.016(3) -0.032(3)
C48 0.049(4) 0.047(4) 0.042(4) -0.002(3) -0.011(3) -0.026(3)
C49 0.054(5) 0.042(4) 0.065(5) -0.007(4) -0.007(4) -0.014(4)
C50 0.073(6) 0.112(8) 0.056(5) -0.028(5) -0.001(4) -0.056(6)
C51 0.036(3) 0.029(3) 0.035(3) 0.005(3) -0.014(3) -0.016(3)
C52 0.046(4) 0.023(3) 0.048(4) 0.009(3) -0.022(3) -0.022(3)
C53 0.071(5) 0.035(4) 0.052(5) 0.005(3) -0.029(4) -0.024(4)
C54 0.094(7) 0.050(5) 0.063(5) 0.020(4) -0.053(5) -0.031(5)
C55 0.073(6) 0.042(5) 0.095(7) 0.025(5) -0.055(5) -0.028(4)
C56 0.043(4) 0.033(4) 0.083(6) 0.008(4) -0.024(4) -0.017(3)
C57 0.041(4) 0.034(4) 0.061(5) 0.006(3) -0.025(3) -0.020(3)
C58 0.031(3) 0.032(3) 0.041(4) -0.003(3) -0.015(3) -0.009(3)
C59 0.036(3) 0.032(4) 0.047(4) -0.005(3) -0.016(3) -0.016(3)
C60 0.047(4) 0.029(4) 0.054(4) -0.002(3) -0.012(3) -0.018(3)
C61 0.046(4) 0.055(5) 0.061(5) -0.002(4) -0.008(4) -0.028(4)
C62 0.063(5) 0.048(5) 0.059(5) 0.008(4) -0.022(4) -0.029(4)
C63 0.050(4) 0.038(4) 0.061(5) -0.013(4) -0.015(4) -0.017(3)
C64 0.055(5) 0.045(5) 0.060(5) -0.025(4) -0.008(4) -0.012(4)
C65 0.037(4) 0.065(5) 0.048(4) -0.023(4) -0.007(3) -0.003(4)
C66 0.035(4) 0.043(4) 0.047(4) -0.004(3) -0.013(3) -0.008(3)
C67 0.058(5) 0.054(5) 0.040(4) 0.003(4) 0.000(3) -0.019(4)
C68 0.069(6) 0.093(8) 0.061(6) 0.021(5) -0.011(5) -0.015(5)
C69 0.065(5) 0.067(6) 0.050(5) 0.008(4) -0.005(4) -0.034(4)
C70 0.056(4) 0.021(3) 0.039(4) 0.008(3) -0.023(3) -0.018(3)
C71 0.060(4) 0.030(4) 0.042(4) 0.002(3) -0.024(3) -0.018(3)
C72 0.069(5) 0.043(4) 0.037(4) -0.003(3) -0.020(3) -0.024(4)
C73 0.066(5) 0.055(5) 0.050(5) -0.004(4) -0.013(4) -0.015(4)
C74 0.093(7) 0.049(5) 0.049(5) 0.007(4) -0.012(4) -0.022(5)
C75 0.080(6) 0.051(5) 0.050(5) -0.008(4) -0.026(4) -0.030(4)
C76 0.075(6) 0.057(5) 0.098(7) -0.015(5) -0.039(5) -0.034(5)
C77 0.061(5) 0.054(5) 0.079(6) -0.004(4) -0.025(4) -0.031(4)
C78 0.051(4) 0.030(4) 0.060(5) 0.003(3) -0.015(3) -0.021(3)
C79 0.058(5) 0.044(4) 0.067(5) 0.000(4) -0.005(4) -0.034(4)
C80 0.145(10) 0.076(7) 0.082(8) -0.004(6) 0.017(7) -0.061(7)
C81 0.056(5) 0.093(8) 0.128(9) -0.035(7) -0.012(5) -0.042(5)
C101 0.093(7) 0.066(6) 0.056(5) -0.004(4) -0.009(5) -0.043(5)
C102 0.113(9) 0.094(8) 0.067(6) -0.011(6) -0.004(6) -0.072(7)
C103 0.088(8) 0.130(11) 0.058(6) -0.004(7) 0.011(5) -0.052(8)
C104 0.086(7) 0.095(8) 0.061(6) 0.003(6) -0.019(5) -0.020(6)
C105 0.077(6) 0.075(7) 0.055(5) 0.016(5) -0.016(5) -0.039(5)
C106 0.069(5) 0.078(6) 0.047(5) -0.004(4) -0.017(4) -0.042(5)
C107 0.073(6) 0.114(9) 0.062(6) 0.015(6) -0.022(5) -0.040(6)
N3 0.031(3) 0.026(3) 0.029(3) 0.003(2) -0.008(2) -0.014(2)
N4 0.029(3) 0.038(3) 0.037(3) 0.006(2) -0.011(2) -0.014(2)
N1 0.043(3) 0.028(3) 0.033(3) 0.003(2) -0.013(2) -0.015(2)
N2 0.051(3) 0.025(3) 0.035(3) 0.003(2) -0.020(2) -0.018(2)
O1 0.043(3) 0.041(3) 0.060(3) -0.009(2) -0.019(2) -0.018(2)
O2 0.043(3) 0.040(3) 0.048(3) 0.005(2) -0.006(2) -0.017(2)
Lu2 0.04407(17) 0.02623(16) 0.02768(15) 0.00283(11) -0.01361(11) -0.01594(12)
Lu1 0.03666(16) 0.02607(16) 0.03501(16) 0.00230(11) -0.01277(11) -0.01486(12)

loop_
_atom_type_symbol
_atom_type_description
_atom_type_scat_dispersion_real
_atom_type_scat_dispersion_imag
_atom_type_scat_source
C C 0.0033 0.0016 'International Tables Vol C Tables 4.2.6.8 and 6.1.1.4'
H H 0.0000 0.0000 'International Tables Vol C Tables 4.2.6.8 and 6.1.1.4'
N N 0.0061 0.0033 'International Tables Vol C Tables 4.2.6.8 and 6.1.1.4'
O O 0.0106 0.0060 'International Tables Vol C Tables 4.2.6.8 and 6.1.1.4'
Lu Lu -0.4720 5.8584 'International Tables Vol C Tables 4.2.6.8 and 6.1.1.4'

loop_
_geom_angle_atom_site_label_1
_geom_angle_atom_site_label_2
_geom_angle_atom_site_label_3
_geom_angle
C5' O3 C8' 102.9(11)
C5' O3 C5 52.0(12)
C8' O3 C5 107.5(12)
C5' O3 C8 101.8(11)
C8' O3 C8 21.0(18)
C5 O3 C8 90.1(12)
C5' O3 Lu2 134.4(8)
C8' O3 Lu2 122.5(8)
C5 O3 Lu2 111.9(9)
C8 O3 Lu2 122.2(8)
C6 C5 O3 101.9(18)
C6 C5 H5A 111.4
O3 C5 H5A 111.4
C6 C5 H5B 111.4
O3 C5 H5B 111.4
H5A C5 H5B 109.2
C5 C6 C7 107.0(16)
C5 C6 H6A 110.3
C7 C6 H6A 110.3
C5 C6 H6B 110.3
C7 C6 H6B 110.3
H6A C6 H6B 108.6
C6 C7 C8 95.1(18)
C6 C7 H7A 112.7
C8 C7 H7A 112.7
C6 C7 H7B 112.7
C8 C7 H7B 112.7
H7A C7 H7B 110.2
C7 C8 O3 86.1(17)
C7 C8 H8A 114.3
O3 C8 H8A 114.3
C7 C8 H8B 114.3
O3 C8 H8B 114.3
H8A C8 H8B 111.4
O3 C5' C6' 113.3(15)
O3 C5' H5'1 108.9
C6' C5' H5'1 108.9
O3 C5' H5'2 108.9
C6' C5' H5'2 108.9
H5'1 C5' H5'2 107.7
C5' C6' C7' 106.2(13)
C5' C6' H6'1 110.5
C7' C6' H6'1 110.5
C5' C6' H6'2 110.5
C7' C6' H6'2 110.5
H6'1 C6' H6'2 108.7
C6' C7' C8' 98.0(14)
C6' C7' H7'1 112.2
C8' C7' H7'1 112.2
C6' C7' H7'2 112.2
C8' C7' H7'2 112.2
H7'1 C7' H7'2 109.8
O3 C8' C7' 110.4(13)
O3 C8' H8'1 109.6
C7' C8' H8'1 109.6
O3 C8' H8'2 109.6
C7' C8' H8'2 109.6
H8'1 C8' H8'2 108.1
O1 C9 C10 104.0(10)
O1 C9 C10' 103.6(10)
C10 C9 C10' 31.0(9)
O1 C9 H9A 111.0
C10 C9 H9A 135.0
C10' C9 H9A 111.0
O1 C9 H9B 111.0
C10 C9 H9B 82.6
C10' C9 H9B 111.0
H9A C9 H9B 109.0
C11 C10 C9 100.1(16)
C11 C10 H10A 111.8
C9 C10 H10A 111.8
C11 C10 H10B 111.8
C9 C10 H10B 111.8
H10A C10 H10B 109.5
C10 C11 C12 98.9(17)
C10 C11 H11A 112.0
C12 C11 H11A 112.0
C10 C11 H11B 112.0
C12 C11 H11B 112.0
H11A C11 H11B 109.7
C9 C10' C11' 101.0(17)
C9 C10' H10C 111.6
C11' C10' H10C 111.6
C9 C10' H10D 111.6
C11' C10' H10D 111.6
H10C C10' H10D 109.4
C10' C11' C12 99.3(17)
C10' C11' H11C 111.9
C12 C11' H11C 111.9
C10' C11' H11D 111.9
C12 C11' H11D 111.9
H11C C11' H11D 109.6
O1 C12 C11 102.9(11)
O1 C12 C11' 107.0(11)
C11 C12 C11' 26.3(9)
O1 C12 H12A 110.3
C11 C12 H12A 133.5
C11' C12 H12A 110.3
O1 C12 H12B 110.3
C11 C12 H12B 88.4
C11' C12 H12B 110.3
H12A C12 H12B 108.6
O2 C13 C14 107.3(7)
O2 C13 H13A 110.3
C14 C13 H13A 110.3
O2 C13 H13B 110.3
C14 C13 H13B 110.3
H13A C13 H13B 108.5
C15 C14 C13 103.7(8)
C15 C14 H14A 111.0
C13 C14 H14A 111.0
C15 C14 H14B 111.0
C13 C14 H14B 111.0
H14A C14 H14B 109.0
C16 C15 C14 106.3(8)
C16 C15 H15A 110.5
C14 C15 H15A 110.5
C16 C15 H15B 110.5
C14 C15 H15B 110.5
H15A C15 H15B 108.7
C15 C16 O2 105.9(7)
C15 C16 H16A 110.5
O2 C16 H16A 110.5
C15 C16 H16B 110.5
O2 C16 H16B 110.5
H16A C16 H16B 108.7
N3 C20 N4 114.0(5)
N3 C20 C21 122.6(5)
N4 C20 C21 123.4(5)
N3 C20 Lu2 57.0(3)
N4 C20 Lu2 57.8(3)
C21 C20 Lu2 169.6(4)
C26 C21 C22 118.7(6)
C26 C21 C20 119.4(5)
C22 C21 C20 121.9(5)
C23 C22 C21 119.9(6)
C23 C22 H22 120.1
C21 C22 H22 120.1
C24 C23 C22 120.9(6)
C24 C23 H23 119.6
C22 C23 H23 119.6
C25 C24 C23 119.9(6)
C25 C24 H24 120.0
C23 C24 H24 120.0
C24 C25 C26 119.9(7)
C24 C25 H25 120.1
C26 C25 H25 120.1
C21 C26 C25 120.7(6)
C21 C26 H26 119.6
C25 C26 H26 119.6
C35 C27 C28 120.7(6)
C35 C27 N3 118.1(6)
C28 C27 N3 121.0(6)
C32 C28 C27 117.6(7)
C32 C28 C29 119.2(6)
C27 C28 C29 123.1(6)
C28 C29 C30 113.5(7)
C28 C29 C31 112.3(7)
C30 C29 C31 111.9(7)
C28 C29 H29 106.2
C30 C29 H29 106.2
C31 C29 H29 106.2
C29 C30 H30A 109.5
C29 C30 H30B 109.5
H30A C30 H30B 109.5
C29 C30 H30C 109.5
H30A C30 H30C 109.5
H30B C30 H30C 109.5
C29 C31 H31A 109.5
C29 C31 H31B 109.5
H31A C31 H31B 109.5
C29 C31 H31C 109.5
H31A C31 H31C 109.5
H31B C31 H31C 109.5
C33 C32 C28 121.3(7)
C33 C32 H32 119.4
C28 C32 H32 119.4
C34 C33 C32 119.9(7)
C34 C33 H33 120.0
C32 C33 H33 120.0
C33 C34 C35 122.3(7)
C33 C34 H34 118.9
C35 C34 H34 118.9
C34 C35 C27 118.2(7)
C34 C35 C36 119.7(6)
C27 C35 C36 122.0(6)
C38 C36 C35 110.7(7)
C38 C36 C37 107.2(7)
C35 C36 C37 111.8(7)
C38 C36 H36 109.0
C35 C36 H36 109.0
C37 C36 H36 109.0
C36 C37 H37A 109.5
C36 C37 H37B 109.5
H37A C37 H37B 109.5
C36 C37 H37C 109.5
H37A C37 H37C 109.5
H37B C37 H37C 109.5
C36 C38 H38A 109.5
C36 C38 H38B 109.5
H38A C38 H38B 109.5
C36 C38 H38C 109.5
H38A C38 H38C 109.5
H38B C38 H38C 109.5
C40 C39 C47 120.7(6)
C40 C39 N4 117.0(6)
C47 C39 N4 122.1(6)
C39 C40 C44 116.8(7)
C39 C40 C41 122.1(6)
C44 C40 C41 121.0(7)
C42 C41 C40 111.5(7)
C42 C41 C43 108.8(8)
C40 C41 C43 114.1(8)
C42 C41 H41 107.4
C40 C41 H41 107.4
C43 C41 H41 107.4
C41 C42 H42A 109.5
C41 C42 H42B 109.5
H42A C42 H42B 109.5
C41 C42 H42C 109.5
H42A C42 H42C 109.5
H42B C42 H42C 109.5
C41 C43 H43A 109.5
C41 C43 H43B 109.5
H43A C43 H43B 109.5
C41 C43 H43C 109.5
H43A C43 H43C 109.5
H43B C43 H43C 109.5
C45 C44 C40 123.5(7)
C45 C44 H44 118.3
C40 C44 H44 118.3
C44 C45 C46 119.1(7)
C44 C45 H45 120.4
C46 C45 H45 120.4
C45 C46 C47 121.3(8)
C45 C46 H46 119.3
C47 C46 H46 119.3
C46 C47 C39 118.4(6)
C46 C47 C48 118.4(7)
C39 C47 C48 123.2(6)
C47 C48 C49 111.2(6)
C47 C48 C50 110.5(6)
C49 C48 C50 110.3(7)
C47 C48 H48 108.2
C49 C48 H48 108.2
C50 C48 H48 108.2
C48 C49 H49A 109.5
C48 C49 H49B 109.5
H49A C49 H49B 109.5
C48 C49 H49C 109.5
H49A C49 H49C 109.5
H49B C49 H49C 109.5
C48 C50 H50A 109.5
C48 C50 H50B 109.5
H50A C50 H50B 109.5
C48 C50 H50C 109.5
H50A C50 H50C 109.5
H50B C50 H50C 109.5
N1 C51 N2 113.2(5)
N1 C51 C52 124.2(6)
N2 C51 C52 122.4(5)
N1 C51 Lu1 57.8(3)
N2 C51 Lu1 56.7(3)
C52 C51 Lu1 165.7(4)
C57 C52 C53 118.1(6)
C57 C52 C51 123.7(6)
C53 C52 C51 118.1(6)
C52 C53 C54 120.6(8)
C52 C53 H53 119.7
C54 C53 H53 119.7
C55 C54 C53 120.2(8)
C55 C54 H54 119.9
C53 C54 H54 119.9
C56 C55 C54 118.7(7)
C56 C55 H55 120.7
C54 C55 H55 120.7
C55 C56 C57 121.9(8)
C55 C56 H56 119.1
C57 C56 H56 119.1
C52 C57 C56 120.4(7)
C52 C57 H57 119.8
C56 C57 H57 119.8
C59 C58 C66 120.4(6)
C59 C58 N1 121.4(6)
C66 C58 N1 118.2(6)
C63 C59 C58 117.9(6)
C63 C59 C60 119.0(6)
C58 C59 C60 123.1(6)
C59 C60 C62 112.8(6)
C59 C60 C61 109.2(6)
C62 C60 C61 110.8(6)
C59 C60 H60 107.9
C62 C60 H60 107.9
C61 C60 H60 107.9
C60 C61 H61A 109.5
C60 C61 H61B 109.5
H61A C61 H61B 109.5
C60 C61 H61C 109.5
H61A C61 H61C 109.5
H61B C61 H61C 109.5
C60 C62 H62A 109.5
C60 C62 H62B 109.5
H62A C62 H62B 109.5
C60 C62 H62C 109.5
H62A C62 H62C 109.5
H62B C62 H62C 109.5
C64 C63 C59 122.2(7)
C64 C63 H63 118.9
C59 C63 H63 118.9
C63 C64 C65 119.6(7)
C63 C64 H64 120.2
C65 C64 H64 120.2
C64 C65 C66 121.3(7)
C64 C65 H65 119.4
C66 C65 H65 119.4
C65 C66 C58 118.4(7)
C65 C66 C67 119.2(7)
C58 C66 C67 122.3(6)
C68 C67 C66 111.8(8)
C68 C67 C69 108.9(7)
C66 C67 C69 110.8(6)
C68 C67 H67 108.4
C66 C67 H67 108.4
C69 C67 H67 108.4
C67 C68 H68A 109.5
C67 C68 H68B 109.5
H68A C68 H68B 109.5
C67 C68 H68C 109.5
H68A C68 H68C 109.5
H68B C68 H68C 109.5
C67 C69 H69A 109.5
C67 C69 H69B 109.5
H69A C69 H69B 109.5
C67 C69 H69C 109.5
H69A C69 H69C 109.5
H69B C69 H69C 109.5
C71 C70 C78 119.5(6)
C71 C70 N2 119.2(6)
C78 C70 N2 121.0(6)
C75 C71 C70 118.9(7)
C75 C71 C72 117.6(7)
C70 C71 C72 123.4(6)
C71 C72 C73 112.9(6)
C71 C72 C74 111.0(6)
C73 C72 C74 109.5(6)
C71 C72 H72 107.8
C73 C72 H72 107.8
C74 C72 H72 107.8
C72 C73 H73A 109.5
C72 C73 H73B 109.5
H73A C73 H73B 109.5
C72 C73 H73C 109.5
H73A C73 H73C 109.5
H73B C73 H73C 109.5
C72 C74 H74A 109.5
C72 C74 H74B 109.5
H74A C74 H74B 109.5
C72 C74 H74C 109.5
H74A C74 H74C 109.5
H74B C74 H74C 109.5
C76 C75 C71 122.0(8)
C76 C75 H75 119.0
C71 C75 H75 119.0
C75 C76 C77 119.0(7)
C75 C76 H76 120.5
C77 C76 H76 120.5
C76 C77 C78 122.0(8)
C76 C77 H77 119.0
C78 C77 H77 119.0
C77 C78 C70 118.5(7)
C77 C78 C79 117.4(7)
C70 C78 C79 124.1(6)
C78 C79 C81 111.0(7)
C78 C79 C80 111.5(7)
C81 C79 C80 110.3(8)
C78 C79 H79 108.0
C81 C79 H79 108.0
C80 C79 H79 108.0
C79 C80 H80A 109.5
C79 C80 H80B 109.5
H80A C80 H80B 109.5
C79 C80 H80C 109.5
H80A C80 H80C 109.5
H80B C80 H80C 109.5
C79 C81 H81A 109.5
C79 C81 H81B 109.5
H81A C81 H81B 109.5
C79 C81 H81C 109.5
H81A C81 H81C 109.5
H81B C81 H81C 109.5
C106 C101 C102 119.6(10)
C106 C101 H101 120.2
C102 C101 H101 120.2
C103 C102 C101 121.3(10)
C103 C102 H102 119.4
C101 C102 H102 119.4
C102 C103 C104 118.6(10)
C102 C103 H103 120.7
C104 C103 H103 120.7
C103 C104 C105 120.6(10)
C103 C104 H104 119.7
C105 C104 H104 119.7
C104 C105 C106 120.3(9)
C104 C105 H105 119.9
C106 C105 H105 119.9
C101 C106 C105 119.5(9)
C101 C106 C107 118.7(9)
C105 C106 C107 121.7(8)
C106 C107 H10E 109.5
C106 C107 H10F 109.5
H10E C107 H10F 109.5
C106 C107 H10G 109.5
H10E C107 H10G 109.5
H10F C107 H10G 109.5
C20 N3 C27 122.6(5)
C20 N3 Lu2 94.7(4)
C27 N3 Lu2 142.3(4)
C20 N4 C39 124.3(5)
C20 N4 Lu2 93.8(4)
C39 N4 Lu2 139.6(4)
C51 N1 C58 121.6(5)
C51 N1 Lu1 94.0(4)
C58 N1 Lu1 142.6(4)
C51 N2 C70 121.9(5)
C51 N2 Lu1 94.6(4)
C70 N2 Lu1 142.6(4)
C12 O1 C9 108.6(5)
C12 O1 Lu1 115.8(4)
C9 O1 Lu1 122.7(4)
C13 O2 C16 108.4(6)
C13 O2 Lu1 127.1(4)
C16 O2 Lu1 124.5(4)
N3 Lu2 O3 136.04(17)
N3 Lu2 N4 56.53(17)
O3 Lu2 N4 79.85(18)
N3 Lu2 C20 28.38(17)
O3 Lu2 C20 107.67(18)
N4 Lu2 C20 28.43(17)
N3 Lu2 Lu1 114.11(12)
O3 Lu2 Lu1 102.19(14)
N4 Lu2 Lu1 139.59(13)
C20 Lu2 Lu1 134.13(12)
N3 Lu2 H2 150.0(16)
O3 Lu2 H2 73.2(16)
N4 Lu2 H2 149.3(16)
C20 Lu2 H2 171.3(16)
Lu1 Lu2 H2 38.9(16)
N3 Lu2 H3 85.2(16)
O3 Lu2 H3 137.7(16)
N4 Lu2 H3 137.6(16)
C20 Lu2 H3 112.8(16)
Lu1 Lu2 H3 38.5(15)
H2 Lu2 H3 65(2)
N3 Lu2 H4 98.19(12)
O3 Lu2 H4 85.68(18)
N4 Lu2 H4 103.15(13)
C20 Lu2 H4 99.19(12)
Lu1 Lu2 H4 117.265(12)
H2 Lu2 H4 89.5(15)
H3 Lu2 H4 99.3(16)
N3 Lu2 H1 106.50(12)
O3 Lu2 H1 84.40(17)
N4 Lu2 H1 99.93(12)
C20 Lu2 H1 107.94(12)
Lu1 Lu2 H1 41.457(8)
H2 Lu2 H1 63.4(15)
H3 Lu2 H1 72.1(15)
H4 Lu2 H1 152.803(13)
O2 Lu1 N2 96.39(17)
O2 Lu1 O1 79.13(17)
N2 Lu1 O1 131.22(17)
O2 Lu1 N1 111.33(17)
N2 Lu1 N1 56.42(18)
O1 Lu1 N1 79.82(17)
O2 Lu1 C51 102.08(17)
N2 Lu1 C51 28.71(17)
O1 Lu1 C51 104.11(17)
N1 Lu1 C51 28.17(17)
O2 Lu1 Lu2 104.85(11)
N2 Lu1 Lu2 116.43(12)
O1 Lu1 Lu2 111.55(12)
N1 Lu1 Lu2 143.60(12)
C51 Lu1 Lu2 138.47(12)
O2 Lu1 H2 84.8(16)
N2 Lu1 H2 84.3(16)
O1 Lu1 H2 142.1(16)
N1 Lu1 H2 138.1(16)
C51 Lu1 H2 112.7(16)
Lu2 Lu1 H2 40.9(16)
O2 Lu1 H3 81.4(16)
N2 Lu1 H3 151.1(17)
O1 Lu1 H3 76.9(17)
N1 Lu1 H3 150.7(16)
C51 Lu1 H3 176.5(16)
Lu2 Lu1 H3 39.0(16)
H2 Lu1 H3 67(2)
O2 Lu1 H1 142.70(12)
N2 Lu1 H1 97.69(12)
O1 Lu1 H1 115.14(12)
N1 Lu1 H1 105.24(12)
C51 Lu1 H1 106.78(12)
Lu2 Lu1 H1 38.363(8)
H2 Lu1 H1 62.6(17)
H3 Lu1 H1 69.8(16)

loop_
_geom_bond_atom_site_label_1
_geom_bond_atom_site_label_2
_geom_bond_distance
O3 C5' 1.356(18)
O3 C8' 1.38(2)
O3 C5 1.59(2)
O3 C8 1.63(3)
O3 Lu2 2.360(5)
C5 C6 1.409(19)
C5 H5A 0.9900
C5 H5B 0.9900
C6 C7 1.52(2)
C6 H6A 0.9900
C6 H6B 0.9900
C7 C8 1.60(2)
C7 H7A 0.9900
C7 H7B 0.9900
C8 H8A 0.9900
C8 H8B 0.9900
C5' C6' 1.426(19)
C5' H5'1 0.9900
C5' H5'2 0.9900
C6' C7' 1.51(2)
C6' H6'1 0.9900
C6' H6'2 0.9900
C7' C8' 1.590(19)
C7' H7'1 0.9900
C7' H7'2 0.9900
C8' H8'1 0.9900
C8' H8'2 0.9900
C9 O1 1.465(9)
C9 C10 1.53(2)
C9 C10' 1.53(2)
C9 H9A 0.9900
C9 H9B 0.9900
C10 C11 1.50(4)
C10 H10A 0.9900
C10 H10B 0.9900
C11 C12 1.55(2)
C11 H11A 0.9900
C11 H11B 0.9900
C10' C11' 1.54(4)
C10' H10C 0.9900
C10' H10D 0.9900
C11' C12 1.55(2)
C11' H11C 0.9900
C11' H11D 0.9900
C12 O1 1.444(9)
C12 H12A 0.9900
C12 H12B 0.9900
C13 O2 1.456(10)
C13 C14 1.501(12)
C13 H13A 0.9900
C13 H13B 0.9900
C14 C15 1.494(12)
C14 H14A 0.9900
C14 H14B 0.9900
C15 C16 1.472(12)
C15 H15A 0.9900
C15 H15B 0.9900
C16 O2 1.476(10)
C16 H16A 0.9900
C16 H16B 0.9900
C20 N3 1.332(7)
C20 N4 1.332(8)
C20 C21 1.502(8)
C20 Lu2 2.793(6)
C21 C26 1.380(9)
C21 C22 1.389(8)
C22 C23 1.386(9)
C22 H22 0.9500
C23 C24 1.371(10)
C23 H23 0.9500
C24 C25 1.363(10)
C24 H24 0.9500
C25 C26 1.396(9)
C25 H25 0.9500
C26 H26 0.9500
C27 C35 1.412(9)
C27 C28 1.413(9)
C27 N3 1.439(8)
C28 C32 1.402(10)
C28 C29 1.496(10)
C29 C30 1.512(10)
C29 C31 1.514(11)
C29 H29 1.0000
C30 H30A 0.9800
C30 H30B 0.9800
C30 H30C 0.9800
C31 H31A 0.9800
C31 H31B 0.9800
C31 H31C 0.9800
C32 C33 1.380(11)
C32 H32 0.9500
C33 C34 1.360(11)
C33 H33 0.9500
C34 C35 1.378(10)
C34 H34 0.9500
C35 C36 1.529(10)
C36 C38 1.512(12)
C36 C37 1.542(12)
C36 H36 1.0000
C37 H37A 0.9800
C37 H37B 0.9800
C37 H37C 0.9800
C38 H38A 0.9800
C38 H38B 0.9800
C38 H38C 0.9800
C39 C40 1.401(9)
C39 C47 1.405(10)
C39 N4 1.423(8)
C40 C44 1.403(11)
C40 C41 1.493(11)
C41 C42 1.487(13)
C41 C43 1.540(11)
C41 H41 1.0000
C42 H42A 0.9800
C42 H42B 0.9800
C42 H42C 0.9800
C43 H43A 0.9800
C43 H43B 0.9800
C43 H43C 0.9800
C44 C45 1.344(12)
C44 H44 0.9500
C45 C46 1.370(11)
C45 H45 0.9500
C46 C47 1.398(9)
C46 H46 0.9500
C47 C48 1.512(9)
C48 C49 1.535(10)
C48 C50 1.547(10)
C48 H48 1.0000
C49 H49A 0.9800
C49 H49B 0.9800
C49 H49C 0.9800
C50 H50A 0.9800
C50 H50B 0.9800
C50 H50C 0.9800
C51 N1 1.323(8)
C51 N2 1.348(8)
C51 C52 1.505(8)
C51 Lu1 2.796(6)
C52 C57 1.377(9)
C52 C53 1.386(10)
C53 C54 1.406(10)
C53 H53 0.9500
C54 C55 1.378(12)
C54 H54 0.9500
C55 C56 1.354(12)
C55 H55 0.9500
C56 C57 1.393(9)
C56 H56 0.9500
C57 H57 0.9500
C58 C59 1.411(9)
C58 C66 1.412(9)
C58 N1 1.443(8)
C59 C63 1.387(9)
C59 C60 1.500(9)
C60 C62 1.535(10)
C60 C61 1.536(9)
C60 H60 1.0000
C61 H61A 0.9800
C61 H61B 0.9800
C61 H61C 0.9800
C62 H62A 0.9800
C62 H62B 0.9800
C62 H62C 0.9800
C63 C64 1.371(10)
C63 H63 0.9500
C64 C65 1.376(11)
C64 H64 0.9500
C65 C66 1.390(10)
C65 H65 0.9500
C66 C67 1.520(10)
C67 C68 1.512(11)
C67 C69 1.535(11)
C67 H67 1.0000
C68 H68A 0.9800
C68 H68B 0.9800
C68 H68C 0.9800
C69 H69A 0.9800
C69 H69B 0.9800
C69 H69C 0.9800
C70 C71 1.402(9)
C70 C78 1.415(10)
C70 N2 1.437(8)
C71 C75 1.402(10)
C71 C72 1.515(10)
C72 C73 1.527(10)
C72 C74 1.543(10)
C72 H72 1.0000
C73 H73A 0.9800
C73 H73B 0.9800
C73 H73C 0.9800
C74 H74A 0.9800
C74 H74B 0.9800
C74 H74C 0.9800
C75 C76 1.360(12)
C75 H75 0.9500
C76 C77 1.380(12)
C76 H76 0.9500
C77 C78 1.394(10)
C77 H77 0.9500
C78 C79 1.519(11)
C79 C81 1.527(12)
C79 C80 1.534(12)
C79 H79 1.0000
C80 H80A 0.9800
C80 H80B 0.9800
C80 H80C 0.9800
C81 H81A 0.9800
C81 H81B 0.9800
C81 H81C 0.9800
C101 C106 1.365(12)
C101 C102 1.386(13)
C101 H101 0.9500
C102 C103 1.372(15)
C102 H102 0.9500
C103 C104 1.373(14)
C103 H103 0.9500
C104 C105 1.376(13)
C104 H104 0.9500
C105 C106 1.382(12)
C105 H105 0.9500
C106 C107 1.506(12)
C107 H10E 0.9800
C107 H10F 0.9800
C107 H10G 0.9800
N3 Lu2 2.349(5)
N4 Lu2 2.369(5)
N1 Lu1 2.373(5)
N2 Lu1 2.345(5)
O1 Lu1 2.368(4)
O2 Lu1 2.322(4)
Lu2 Lu1 3.2359(5)
Lu2 H2 2.15(6)
Lu2 H3 2.09(6)
Lu2 H4 2.2900(3)
Lu2 H1 2.0405(3)
Lu1 H2 2.06(6)
Lu1 H3 2.06(6)
Lu1 H1 2.1766(3)

loop_
_platon_squeeze_void_nr
_platon_squeeze_void_average_x
_platon_squeeze_void_average_y
_platon_squeeze_void_average_z
_platon_squeeze_void_volume
_platon_squeeze_void_count_electrons
_platon_squeeze_void_content
1 0.000 0.000 0.000 260 46 ' '
2 -0.005 0.224 0.118 7 0 ' '
3 0.005 0.776 0.882 8 1 ' '
4 0.079 0.343 0.096 23 2 ' '
5 0.244 0.631 0.383 8 0 ' '
6 0.386 0.614 0.406 11 0 ' '
7 0.430 0.292 0.267 7 0 ' '
8 0.476 0.407 0.667 14 1 ' '
9 0.530 0.593 0.330 13 1 ' '
10 0.569 0.708 0.733 7 0 ' '
11 0.634 0.382 0.590 10 0 ' '
12 0.766 0.369 0.619 8 0 ' '
13 0.920 0.657 0.904 22 2 ' '
